data_4130685
loop_
_publ_author_name
'Touge, Taichiro'
'Nara, Hideki'
'Fujiwhara, Mitsuhiko'
'Kayaki, Yoshihito'
'Ikariya, Takao'

_publ_section_title
;
 Efficient Access to Chiral Benzhydrols via Asymmetric Transfer
 Hydrogenation of Unsymmetrical Benzophenones with Bifunctional
 Oxo-Tethered Ruthenium Catalysts.
;
_journal_issue 32
_journal_name_full 'Journal of the American Chemical Society'
_journal_page_first 10084
_journal_page_last 10087
_journal_paper_doi 10.1021/jacs.6b05738
_journal_volume 138
_journal_year 2016
_chemical_absolute_configuration 'CHOOSE rm ad rmad syn or unk'
_chemical_formula_moiety 'C34 H35 Cl2 N O5 S'
_chemical_formula_sum 'C34 H35 Cl2 N O5 S'
_chemical_formula_weight 640.62
_space_group_crystal_system orthorhombic
_space_group_IT_number 19
_space_group_name_Hall 'P 2ac 2ab'
_space_group_name_H-M_alt 'P 21 21 21'
_atom_sites_solution_hydrogens geom
_atom_sites_solution_primary direct
_atom_sites_solution_secondary difmap
_cell_angle_alpha 90.0000
_cell_angle_beta 90.0000
_cell_angle_gamma 90.0000
_cell_formula_units_Z 4
_cell_length_a 10.5269(13)
_cell_length_b 11.2332(14)
_cell_length_c 26.231(3)
_cell_measurement_reflns_used 8885
_cell_measurement_temperature 93
_cell_measurement_theta_max 27.49
_cell_measurement_theta_min 3.03
_cell_volume 3101.8(6)
_computing_cell_refinement CrystalClear
_computing_data_collection 'CrystalClear (Rigaku Inc., 2008)'
_computing_data_reduction CrystalClear
_computing_molecular_graphics 'CrystalStructure 4.1.1'
_computing_publication_material 'CrystalStructure 4.1.1 (Rigaku, 2015)'
_computing_structure_refinement 'CRYSTALS (Carruthers, et al., 1999)'
_computing_structure_solution SIR97
_diffrn_ambient_temperature 93
_diffrn_detector_area_resol_mean 7.111
_diffrn_measured_fraction_theta_full 0.985
_diffrn_measured_fraction_theta_max 0.985
_diffrn_measurement_device_type 'Rigaku Saturn724'
_diffrn_measurement_method \w
_diffrn_radiation_type 'Mo K\a'
_diffrn_radiation_wavelength 0.71075
_diffrn_reflns_av_R_equivalents 0.0518
_diffrn_reflns_limit_h_max 13
_diffrn_reflns_limit_h_min -12
_diffrn_reflns_limit_k_max 13
_diffrn_reflns_limit_k_min -14
_diffrn_reflns_limit_l_max 34
_diffrn_reflns_limit_l_min -33
_diffrn_reflns_number 25817
_diffrn_reflns_theta_full 27.47
_diffrn_reflns_theta_max 27.47
_diffrn_reflns_theta_min 3.029
_diffrn_standards_number 0
_exptl_absorpt_coefficient_mu 0.320
_exptl_absorpt_correction_T_max 0.997
_exptl_absorpt_correction_T_min 0.772
_exptl_absorpt_correction_type multi-scan
_exptl_absorpt_process_details 'REQAB (Rigaku, 1998)'
_exptl_crystal_colour colorless
_exptl_crystal_density_diffrn 1.372
_exptl_crystal_density_method 'not measured'
_exptl_crystal_description prism
_exptl_crystal_F_000 1344.00
_exptl_crystal_size_max 0.160
_exptl_crystal_size_mid 0.080
_exptl_crystal_size_min 0.010
_refine_diff_density_max 0.648
_refine_diff_density_min -0.585
_refine_ls_abs_structure_details 'Flack, H. D. (1983), Acta Cryst. A39, 876-881.  3070 Friedel Pairs'
_refine_ls_abs_structure_Flack -0.06(5)
_refine_ls_extinction_method none
_refine_ls_goodness_of_fit_ref 1.000
_refine_ls_hydrogen_treatment constr
_refine_ls_number_parameters 424
_refine_ls_number_reflns 6996
_refine_ls_R_factor_gt 0.0467
_refine_ls_shift/su_max 0.000
_refine_ls_structure_factor_coef Fsqd
_refine_ls_weighting_details 'w = 1/[0.0010Fo^2^ + 0.8300\s(Fo^2^)]/(4Fo^2^)'
_refine_ls_weighting_scheme calc
_refine_ls_wR_factor_ref 0.1116
_reflns_number_gt 5585
_reflns_number_total 6996
_reflns_threshold_expression F^2^>2.0\s(F^2^)
_cod_data_source_file ja6b05738_si_002.cif
_cod_data_source_block 245-Me3benzhydrol
_cod_original_cell_volume 3101.8(7)
_cod_database_code 4130685

loop_
_space_group_symop_id
_space_group_symop_operation_xyz
1 +X,+Y,+Z
2 1/2-X,-Y,1/2+Z
3 1/2+X,1/2-Y,-Z
4 -X,1/2+Y,1/2-Z

loop_
_atom_site_label
_atom_site_type_symbol
_atom_site_fract_x
_atom_site_fract_y
_atom_site_fract_z
_atom_site_U_iso_or_equiv
_atom_site_adp_type
_atom_site_occupancy
_atom_site_site_symmetry_multiplicity
_atom_site_calc_flag
_atom_site_refinement_flags
Cl1 Cl 0.43691(7) 0.82631(6) 0.53402(3) 0.02995(17) Uani 1 4 d .
Cl2 Cl 0.22233(7) 0.69948(7) 0.59794(3) 0.03270(19) Uani 1 4 d .
S1 S 0.33900(6) 0.25792(6) 0.48737(2) 0.02116(16) Uani 1 4 d .
O1 O 0.45207(18) 0.57954(16) 0.36783(7) 0.0238(5) Uani 1 4 d .
O2 O 0.28877(17) 0.44921(17) 0.36574(7) 0.0243(5) Uani 1 4 d .
O3 O 0.04526(18) 0.41543(17) 0.43860(7) 0.0266(5) Uani 1 4 d .
O4 O 0.45150(17) 0.29794(17) 0.46237(7) 0.0279(5) Uani 1 4 d .
O5 O 0.31776(17) 0.29880(16) 0.53840(7) 0.0251(5) Uani 1 4 d .
N1 N 0.2114(2) 0.29135(19) 0.45089(8) 0.0205(5) Uani 1 4 d .
C1 C 0.4953(3) 0.5364(2) 0.31765(10) 0.0230(7) Uani 1 4 d .
C2 C 0.6367(3) 0.5615(2) 0.31668(10) 0.0229(7) Uani 1 4 d .
C3 C 0.7152(3) 0.4945(2) 0.34879(10) 0.0267(7) Uani 1 4 d .
C4 C 0.8456(3) 0.5145(3) 0.34658(11) 0.0321(8) Uani 1 4 d .
C5 C 0.8996(3) 0.6022(3) 0.31546(12) 0.0301(8) Uani 1 4 d .
C6 C 0.8204(3) 0.6726(3) 0.28491(10) 0.0263(7) Uani 1 4 d .
C7 C 0.6895(3) 0.6492(2) 0.28583(10) 0.0237(7) Uani 1 4 d .
C8 C 0.6628(3) 0.4048(3) 0.38597(11) 0.0382(9) Uani 1 4 d .
C9 C 1.0404(3) 0.6208(3) 0.31590(14) 0.0446(10) Uani 1 4 d .
C10 C 0.8723(3) 0.7722(3) 0.25352(12) 0.0361(9) Uani 1 4 d .
C11 C 0.4156(3) 0.5904(2) 0.27596(10) 0.0226(7) Uani 1 4 d .
C12 C 0.3774(3) 0.7087(3) 0.27777(11) 0.0309(8) Uani 1 4 d .
C13 C 0.3020(3) 0.7561(3) 0.23990(13) 0.0411(9) Uani 1 4 d .
C14 C 0.2632(3) 0.6874(4) 0.19943(12) 0.0442(10) Uani 1 4 d .
C15 C 0.3013(3) 0.5689(3) 0.19697(12) 0.0436(10) Uani 1 4 d .
C16 C 0.3766(3) 0.5214(3) 0.23502(11) 0.0325(8) Uani 1 4 d .
C17 C 0.3504(3) 0.5240(2) 0.38786(10) 0.0204(6) Uani 1 4 d .
C18 C 0.3233(3) 0.5650(2) 0.44092(9) 0.0191(6) Uani 1 4 d .
C19 C 0.3870(2) 0.6628(2) 0.46148(10) 0.0208(6) Uani 1 4 d .
C20 C 0.3570(2) 0.7042(2) 0.50973(10) 0.0209(6) Uani 1 4 d .
C21 C 0.2644(3) 0.6472(2) 0.53829(10) 0.0227(7) Uani 1 4 d .
C22 C 0.2037(2) 0.5475(2) 0.51884(10) 0.0227(7) Uani 1 4 d .
C23 C 0.2323(2) 0.5060(2) 0.47029(10) 0.0188(6) Uani 1 4 d .
C24 C 0.1556(3) 0.4021(2) 0.45129(10) 0.0206(7) Uani 1 4 d .
C25 C 0.1357(3) 0.1863(2) 0.43557(11) 0.0242(7) Uani 1 4 d .
C26 C 0.0907(3) 0.1833(3) 0.37994(11) 0.0298(8) Uani 1 4 d .
C27 C 0.1389(3) 0.0604(3) 0.36215(12) 0.0339(8) Uani 1 4 d .
C28 C 0.0684(3) -0.0350(3) 0.39407(13) 0.0427(10) Uani 1 4 d .
C29 C 0.1341(3) -0.0293(3) 0.44721(12) 0.0329(8) Uani 1 4 d .
C30 C 0.2245(3) 0.0765(2) 0.44036(11) 0.0256(7) Uani 1 4 d .
C31 C 0.3194(3) 0.1011(2) 0.48223(11) 0.0271(7) Uani 1 4 d .
C32 C 0.2743(3) 0.0577(3) 0.38464(11) 0.0301(8) Uani 1 4 d .
C33 C 0.3630(3) 0.1529(3) 0.36368(11) 0.0330(8) Uani 1 4 d .
C34 C 0.3440(4) -0.0617(3) 0.37753(13) 0.0451(10) Uani 1 4 d .
H1 H 0.48318 0.44998 0.31654 0.0274 Uiso 1 4 calc R
H2 H 0.89885 0.46789 0.36659 0.0385 Uiso 1 4 calc R
H3 H 0.63596 0.69383 0.26511 0.0283 Uiso 1 4 calc R
H4 H 0.6047 0.35321 0.36843 0.0457 Uiso 1 4 calc R
H5 H 0.73067 0.35847 0.4002 0.0460 Uiso 1 4 calc R
H6 H 0.61875 0.44563 0.41284 0.0459 Uiso 1 4 calc R
H7 H 1.07482 0.59766 0.28348 0.0534 Uiso 1 4 calc R
H8 H 1.05901 0.70317 0.32206 0.0536 Uiso 1 4 calc R
H9 H 1.07793 0.57307 0.34228 0.0537 Uiso 1 4 calc R
H10 H 0.80849 0.80028 0.23032 0.0433 Uiso 1 4 calc R
H11 H 0.89841 0.83616 0.2754 0.0435 Uiso 1 4 calc R
H12 H 0.9442 0.74375 0.23457 0.0432 Uiso 1 4 calc R
H13 H 0.4019 0.75617 0.30509 0.0368 Uiso 1 4 calc R
H14 H 0.27664 0.83525 0.24171 0.0494 Uiso 1 4 calc R
H15 H 0.21404 0.72022 0.17354 0.0531 Uiso 1 4 calc R
H16 H 0.27409 0.52133 0.17007 0.0525 Uiso 1 4 calc R
H17 H 0.40197 0.44226 0.23295 0.0391 Uiso 1 4 calc R
H18 H 0.4496 0.70119 0.44259 0.0246 Uiso 1 4 calc R
H19 H 0.14416 0.50731 0.53862 0.0274 Uiso 1 4 calc R
H20 H 0.06294 0.17681 0.4585 0.0287 Uiso 1 4 calc R
H21 H -0.00108 0.18928 0.37758 0.0360 Uiso 1 4 calc R
H22 H 0.12937 0.24692 0.36033 0.0357 Uiso 1 4 calc R
H23 H 0.13506 0.04784 0.32521 0.0407 Uiso 1 4 calc R
H24 H -0.02157 -0.01708 0.39634 0.0512 Uiso 1 4 calc R
H25 H 0.07987 -0.11298 0.37891 0.0513 Uiso 1 4 calc R
H26 H 0.07305 -0.01291 0.47398 0.0396 Uiso 1 4 calc R
H27 H 0.18027 -0.10167 0.45526 0.0394 Uiso 1 4 calc R
H28 H 0.39257 0.05498 0.47144 0.0328 Uiso 1 4 calc R
H29 H 0.28265 0.05949 0.51109 0.0326 Uiso 1 4 calc R
H30 H 0.32832 0.23014 0.37079 0.0396 Uiso 1 4 calc R
H31 H 0.44478 0.14565 0.37954 0.0399 Uiso 1 4 calc R
H32 H 0.3717 0.14299 0.3275 0.0395 Uiso 1 4 calc R
H33 H 0.28738 -0.12522 0.38665 0.0542 Uiso 1 4 calc R
H34 H 0.36965 -0.07084 0.34263 0.0540 Uiso 1 4 calc R
H35 H 0.41759 -0.06415 0.39913 0.0543 Uiso 1 4 calc R

loop_
_atom_site_aniso_label
_atom_site_aniso_U_11
_atom_site_aniso_U_22
_atom_site_aniso_U_33
_atom_site_aniso_U_12
_atom_site_aniso_U_13
_atom_site_aniso_U_23
Cl1 0.0410(4) 0.0200(3) 0.0289(3) -0.0070(3) 0.0023(3) -0.0039(3)
Cl2 0.0412(4) 0.0315(4) 0.0254(3) -0.0045(3) 0.0083(3) -0.0101(3)
S1 0.0230(3) 0.0191(3) 0.0213(3) 0.0003(3) -0.0011(3) 0.0001(3)
O1 0.0289(10) 0.0232(10) 0.0193(9) -0.0035(8) 0.0063(8) -0.0028(8)
O2 0.0261(10) 0.0234(10) 0.0234(10) -0.0012(8) -0.0003(8) -0.0023(8)
O3 0.0227(11) 0.0261(10) 0.0310(11) 0.0047(8) -0.0017(9) -0.0023(9)
O4 0.0216(9) 0.0323(11) 0.0298(10) -0.0026(9) -0.0002(8) 0.0025(9)
O5 0.0318(10) 0.0230(9) 0.0205(9) 0.0012(8) -0.0021(8) -0.0034(8)
N1 0.0217(11) 0.0181(11) 0.0216(11) 0.0006(9) -0.0001(9) -0.0021(9)
C1 0.0307(15) 0.0213(13) 0.0170(13) -0.0009(12) 0.0037(11) -0.0019(11)
C2 0.0295(15) 0.0224(13) 0.0168(12) 0.0048(12) 0.0005(11) -0.0052(10)
C3 0.0353(16) 0.0224(14) 0.0223(14) 0.0062(13) -0.0005(12) -0.0006(11)
C4 0.0347(17) 0.0356(16) 0.0261(14) 0.0103(14) -0.0074(13) -0.0010(13)
C5 0.0266(15) 0.0364(16) 0.0272(15) 0.0034(13) -0.0043(12) -0.0077(13)
C6 0.0272(15) 0.0312(14) 0.0206(13) 0.0001(13) 0.0042(11) -0.0031(12)
C7 0.0291(16) 0.0230(13) 0.0188(12) 0.0042(12) -0.0004(11) -0.0021(11)
C8 0.049(2) 0.0392(17) 0.0263(15) 0.0088(17) 0.0020(15) 0.0079(13)
C9 0.0256(17) 0.058(2) 0.050(2) 0.0044(16) -0.0057(15) -0.0051(18)
C10 0.0313(16) 0.0420(19) 0.0350(17) -0.0083(15) 0.0060(13) -0.0011(14)
C11 0.0228(15) 0.0241(13) 0.0209(13) -0.0050(12) 0.0029(11) 0.0012(11)
C12 0.0359(17) 0.0300(16) 0.0267(15) 0.0012(13) 0.0007(13) 0.0004(12)
C13 0.0374(18) 0.0391(18) 0.047(2) 0.0024(16) -0.0011(15) 0.0152(16)
C14 0.0362(18) 0.062(2) 0.0342(17) -0.0098(17) -0.0114(14) 0.0212(17)
C15 0.0420(19) 0.060(2) 0.0290(17) -0.0197(17) -0.0088(14) -0.0002(16)
C16 0.0389(17) 0.0338(17) 0.0250(15) -0.0087(14) 0.0013(13) -0.0027(13)
C17 0.0214(14) 0.0182(12) 0.0217(13) 0.0020(11) 0.0021(11) 0.0036(10)
C18 0.0234(14) 0.0162(12) 0.0177(12) 0.0065(11) 0.0008(10) 0.0027(10)
C19 0.0246(13) 0.0135(12) 0.0243(13) 0.0010(11) 0.0010(11) 0.0032(11)
C20 0.0245(13) 0.0123(11) 0.0260(13) 0.0017(10) 0.0003(11) 0.0010(10)
C21 0.0276(14) 0.0185(13) 0.0222(13) 0.0053(11) 0.0005(11) -0.0024(11)
C22 0.0215(13) 0.0210(13) 0.0257(14) -0.0025(11) 0.0047(11) 0.0002(11)
C23 0.0207(13) 0.0159(12) 0.0197(12) 0.0012(10) -0.0039(10) -0.0010(10)
C24 0.0216(14) 0.0197(12) 0.0205(12) 0.0003(12) 0.0027(11) 0.0005(10)
C25 0.0255(14) 0.0177(13) 0.0295(14) -0.0032(11) 0.0012(11) -0.0057(11)
C26 0.0311(15) 0.0270(15) 0.0314(15) 0.0018(13) -0.0060(12) -0.0072(13)
C27 0.0450(19) 0.0268(15) 0.0300(16) -0.0060(14) -0.0054(14) -0.0084(13)
C28 0.051(2) 0.0289(16) 0.048(2) -0.0073(16) -0.0064(17) -0.0122(15)
C29 0.0430(18) 0.0205(14) 0.0352(17) -0.0067(14) 0.0012(14) -0.0007(12)
C30 0.0318(16) 0.0186(13) 0.0263(14) 0.0008(12) -0.0037(12) 0.0002(11)
C31 0.0309(15) 0.0214(13) 0.0289(14) 0.0023(12) 0.0013(12) -0.0021(11)
C32 0.0424(17) 0.0221(14) 0.0257(14) 0.0041(13) 0.0029(13) -0.0051(11)
C33 0.0395(18) 0.0322(16) 0.0274(15) 0.0046(14) 0.0070(13) -0.0041(13)
C34 0.064(2) 0.0282(16) 0.043(2) 0.0062(17) 0.0135(18) -0.0101(14)

loop_
_atom_type_symbol
_atom_type_description
_atom_type_scat_dispersion_real
_atom_type_scat_dispersion_imag
_atom_type_scat_source
C C 0.0033 0.0016
;
International Tables for Crystallography
(Vol. C, Tables 4.2.6.8 and 6.1.1.4)
;
H H 0.0000 0.0000
;
International Tables for Crystallography
(Vol. C, Table 6.1.1.4)
;
Cl Cl 0.1484 0.1585
;
International Tables for Crystallography
(Vol. C, Tables 4.2.6.8 and 6.1.1.4)
;
N N 0.0061 0.0033
;
International Tables for Crystallography
(Vol. C, Tables 4.2.6.8 and 6.1.1.4)
;
O O 0.0106 0.0060
;
International Tables for Crystallography
(Vol. C, Tables 4.2.6.8 and 6.1.1.4)
;
S S 0.1246 0.1234
;
International Tables for Crystallography
(Vol. C, Tables 4.2.6.8 and 6.1.1.4)
;

loop_
_geom_angle_atom_site_label_1
_geom_angle_atom_site_label_2
_geom_angle_atom_site_label_3
_geom_angle
_geom_angle_publ_flag
O4 S1 O5 117.26(11) yes
O4 S1 N1 109.23(11) yes
O4 S1 C31 111.93(13) yes
O5 S1 N1 109.48(11) yes
O5 S1 C31 111.73(12) yes
N1 S1 C31 94.88(12) yes
C1 O1 C17 116.2(2) yes
S1 N1 C24 122.38(18) yes
S1 N1 C25 113.84(17) yes
C24 N1 C25 119.6(2) yes
O1 C1 C2 104.9(2) yes
O1 C1 C11 110.2(2) yes
C2 C1 C11 117.4(2) yes
C1 C2 C3 118.1(2) yes
C1 C2 C7 122.3(2) yes
C3 C2 C7 119.7(2) yes
C2 C3 C4 118.1(3) yes
C2 C3 C8 122.2(3) yes
C4 C3 C8 119.8(3) yes
C3 C4 C5 122.6(3) yes
C4 C5 C6 119.3(3) yes
C4 C5 C9 119.7(3) yes
C6 C5 C9 121.0(3) yes
C5 C6 C7 117.9(3) yes
C5 C6 C10 121.4(3) yes
C7 C6 C10 120.7(2) yes
C2 C7 C6 122.4(2) yes
C1 C11 C12 121.4(2) yes
C1 C11 C16 120.2(2) yes
C12 C11 C16 118.4(3) yes
C11 C12 C13 120.8(3) yes
C12 C13 C14 120.7(3) yes
C13 C14 C15 119.2(3) yes
C14 C15 C16 120.0(3) yes
C11 C16 C15 120.9(3) yes
O1 C17 O2 124.1(2) yes
O1 C17 C18 111.9(2) yes
O2 C17 C18 124.0(2) yes
C17 C18 C19 120.7(2) yes
C17 C18 C23 119.9(2) yes
C19 C18 C23 119.3(2) yes
C18 C19 C20 120.5(2) yes
Cl1 C20 C19 119.40(19) yes
Cl1 C20 C21 120.6(2) yes
C19 C20 C21 120.0(2) yes
Cl2 C21 C20 120.8(2) yes
Cl2 C21 C22 119.3(2) yes
C20 C21 C22 119.9(2) yes
C21 C22 C23 120.5(2) yes
C18 C23 C22 119.7(2) yes
C18 C23 C24 123.6(2) yes
C22 C23 C24 116.6(2) yes
O3 C24 N1 121.1(2) yes
O3 C24 C23 120.5(2) yes
N1 C24 C23 118.4(2) yes
N1 C25 C26 116.2(2) yes
N1 C25 C30 106.7(2) yes
C26 C25 C30 104.2(2) yes
C25 C26 C27 101.8(2) yes
C26 C27 C28 107.3(2) yes
C26 C27 C32 101.9(2) yes
C28 C27 C32 102.8(2) yes
C27 C28 C29 104.1(3) yes
C28 C29 C30 101.7(2) yes
C25 C30 C29 104.6(2) yes
C25 C30 C31 108.2(2) yes
C25 C30 C32 103.5(2) yes
C29 C30 C31 117.8(2) yes
C29 C30 C32 102.2(2) yes
C31 C30 C32 118.8(2) yes
S1 C31 C30 108.21(19) yes
C27 C32 C30 92.5(2) yes
C27 C32 C33 114.5(2) yes
C27 C32 C34 114.3(3) yes
C30 C32 C33 116.6(2) yes
C30 C32 C34 113.0(2) yes
C33 C32 C34 106.0(3) yes
O1 C1 H1 108.174 no
C2 C1 H1 108.099 no
C11 C1 H1 107.769 no
C3 C4 H2 118.676 no
C5 C4 H2 118.727 no
C2 C7 H3 118.698 no
C6 C7 H3 118.924 no
C3 C8 H4 109.083 no
C3 C8 H5 109.959 no
C3 C8 H6 109.453 no
H4 C8 H5 109.440 no
H4 C8 H6 109.443 no
H5 C8 H6 109.448 no
C5 C9 H7 109.215 no
C5 C9 H8 109.691 no
C5 C9 H9 109.593 no
H7 C9 H8 109.443 no
H7 C9 H9 109.435 no
H8 C9 H9 109.450 no
C6 C10 H10 109.878 no
C6 C10 H11 109.634 no
C6 C10 H12 108.988 no
H10 C10 H11 109.442 no
H10 C10 H12 109.441 no
H11 C10 H12 109.443 no
C11 C12 H13 119.632 no
C13 C12 H13 119.600 no
C12 C13 H14 119.860 no
C14 C13 H14 119.409 no
C13 C14 H15 120.425 no
C15 C14 H15 120.395 no
C14 C15 H16 119.715 no
C16 C15 H16 120.217 no
C11 C16 H17 119.657 no
C15 C16 H17 119.422 no
C18 C19 H18 119.939 no
C20 C19 H18 119.578 no
C21 C22 H19 119.805 no
C23 C22 H19 119.677 no
N1 C25 H20 109.950 no
C26 C25 H20 109.844 no
C30 C25 H20 109.529 no
C25 C26 H21 111.527 no
C25 C26 H22 110.996 no
C27 C26 H21 111.695 no
C27 C26 H22 111.121 no
H21 C26 H22 109.499 no
C26 C27 H23 114.453 no
C28 C27 H23 114.549 no
C32 C27 H23 114.400 no
C27 C28 H24 110.973 no
C27 C28 H25 110.092 no
C29 C28 H24 111.750 no
C29 C28 H25 110.380 no
H24 C28 H25 109.493 no
C28 C29 H26 111.158 no
C28 C29 H27 112.534 no
C30 C29 H26 110.414 no
C30 C29 H27 111.400 no
H26 C29 H27 109.485 no
S1 C31 H28 117.298 no
S1 C31 H29 117.635 no
C30 C31 H28 102.458 no
C30 C31 H29 102.450 no
H28 C31 H29 106.713 no
C32 C33 H30 109.417 no
C32 C33 H31 109.529 no
C32 C33 H32 109.563 no
H30 C33 H31 109.441 no
H30 C33 H32 109.442 no
H31 C33 H32 109.436 no
C32 C34 H33 108.732 no
C32 C34 H34 110.031 no
C32 C34 H35 109.739 no
H33 C34 H34 109.443 no
H33 C34 H35 109.434 no
H34 C34 H35 109.446 no

loop_
_geom_bond_atom_site_label_1
_geom_bond_atom_site_label_2
_geom_bond_distance
_geom_bond_publ_flag
Cl1 C20 1.731(3) yes
Cl2 C21 1.729(3) yes
S1 O4 1.4264(19) yes
S1 O5 1.4327(19) yes
S1 N1 1.692(2) yes
S1 C31 1.779(3) yes
O1 C1 1.474(3) yes
O1 C17 1.346(3) yes
O2 C17 1.210(3) yes
O3 C24 1.217(3) yes
N1 C24 1.376(3) yes
N1 C25 1.479(3) yes
C1 C2 1.515(4) yes
C1 C11 1.505(4) yes
C2 C3 1.400(4) yes
C2 C7 1.391(4) yes
C3 C4 1.392(4) yes
C3 C8 1.507(4) yes
C4 C5 1.400(4) yes
C5 C6 1.401(4) yes
C5 C9 1.497(4) yes
C6 C7 1.403(4) yes
C6 C10 1.492(4) yes
C11 C12 1.389(4) yes
C11 C16 1.386(4) yes
C12 C13 1.378(4) yes
C13 C14 1.375(5) yes
C14 C15 1.392(5) yes
C15 C16 1.382(4) yes
C17 C18 1.493(4) yes
C18 C19 1.396(3) yes
C18 C23 1.397(4) yes
C19 C20 1.385(4) yes
C20 C21 1.386(4) yes
C21 C22 1.387(4) yes
C22 C23 1.389(4) yes
C23 C24 1.505(4) yes
C25 C26 1.535(4) yes
C25 C30 1.552(4) yes
C26 C27 1.544(4) yes
C27 C28 1.549(5) yes
C27 C32 1.543(4) yes
C28 C29 1.558(5) yes
C29 C30 1.533(4) yes
C30 C31 1.510(4) yes
C30 C32 1.567(4) yes
C32 C33 1.522(4) yes
C32 C34 1.540(4) yes
C1 H1 0.980 no
C4 H2 0.930 no
C7 H3 0.930 no
C8 H4 0.960 no
C8 H5 0.960 no
C8 H6 0.960 no
C9 H7 0.960 no
C9 H8 0.960 no
C9 H9 0.960 no
C10 H10 0.960 no
C10 H11 0.960 no
C10 H12 0.960 no
C12 H13 0.930 no
C13 H14 0.930 no
C14 H15 0.930 no
C15 H16 0.930 no
C16 H17 0.930 no
C19 H18 0.930 no
C22 H19 0.930 no
C25 H20 0.980 no
C26 H21 0.970 no
C26 H22 0.970 no
C27 H23 0.980 no
C28 H24 0.970 no
C28 H25 0.970 no
C29 H26 0.970 no
C29 H27 0.970 no
C31 H28 0.970 no
C31 H29 0.970 no
C33 H30 0.960 no
C33 H31 0.960 no
C33 H32 0.960 no
C34 H33 0.960 no
C34 H34 0.960 no
C34 H35 0.960 no

loop_
_geom_contact_atom_site_label_1
_geom_contact_atom_site_label_2
_geom_contact_distance
_geom_contact_publ_flag
_geom_contact_site_symmetry_2
Cl1 Cl2 3.1533(11) no .
S1 C23 3.038(3) no .
S1 C32 3.576(3) no .
S1 C33 3.462(3) no .
O1 C3 2.973(3) no .
O1 C7 3.389(3) no .
O1 C8 3.000(4) no .
O1 C12 2.882(3) no .
O1 C19 2.716(3) no .
O2 O3 3.220(3) no .
O2 O4 3.500(3) no .
O2 N1 2.966(3) no .
O2 C1 2.698(3) no .
O2 C11 3.138(3) no .
O2 C23 2.878(3) no .
O2 C24 2.699(3) no .
O2 C33 3.420(4) no .
O3 C18 3.376(3) no .
O3 C22 3.068(3) no .
O3 C25 2.745(3) no .
O3 C26 3.065(4) no .
O4 C8 3.226(4) no .
O4 C17 3.377(3) no .
O4 C18 3.337(3) no .
O4 C23 3.291(3) no .
O4 C24 3.340(3) no .
O4 C30 3.497(3) no .
O4 C33 3.198(3) no .
O5 C22 3.084(3) no .
O5 C23 3.069(3) no .
O5 C24 3.079(3) no .
O5 C25 3.542(3) no .
N1 C17 3.421(3) no .
N1 C18 3.302(3) no .
N1 C22 3.385(3) no .
N1 C27 3.568(4) no .
N1 C32 3.217(4) no .
N1 C33 3.194(4) no .
C1 C8 2.917(4) no .
C2 C5 2.805(4) no .
C2 C12 3.351(4) no .
C2 C16 3.505(4) no .
C2 C17 3.570(4) no .
C3 C6 2.835(4) no .
C4 C7 2.743(4) no .
C7 C11 2.969(4) no .
C7 C12 3.360(4) no .
C8 C17 3.551(4) no .
C9 C10 2.950(5) no .
C11 C14 2.791(4) no .
C11 C17 3.105(4) no .
C12 C15 2.757(5) no .
C12 C17 3.567(4) no .
C13 C16 2.753(5) no .
C17 C24 2.975(4) no .
C18 C21 2.786(4) no .
C19 C22 2.770(4) no .
C20 C23 2.783(3) no .
C24 C26 3.163(4) no .
C25 C28 2.805(4) no .
C25 C33 3.069(4) no .
C26 C29 3.005(4) no .
C26 C33 2.918(4) no .
C28 C34 2.949(5) no .
C29 C34 2.890(5) no .
C31 C33 3.197(4) no .
C31 C34 3.309(4) no .
Cl1 O3 3.199(2) no 3_566
Cl1 C22 3.438(3) no 3_566
Cl1 C31 3.592(3) no 1_565
Cl2 C6 3.546(3) no 3_466
Cl2 C7 3.508(3) no 3_466
S1 O3 3.504(2) no 3_556
O2 C9 3.501(4) no 1_455
O3 Cl1 3.199(2) no 3_466
O3 S1 3.504(2) no 3_456
O3 O5 3.448(3) no 3_456
O3 C4 3.389(4) no 1_455
O3 C31 3.162(3) no 3_456
O4 C25 3.311(3) no 3_556
O5 O3 3.448(3) no 3_556
O5 C8 3.439(4) no 3_456
O5 C25 3.420(3) no 3_556
O5 C26 3.589(3) no 3_556
C3 C13 3.552(4) no 4_645
C4 O3 3.389(4) no 1_655
C6 Cl2 3.546(3) no 3_566
C7 Cl2 3.508(3) no 3_566
C8 O5 3.439(4) no 3_556
C8 C14 3.405(5) no 4_645
C9 O2 3.501(4) no 1_655
C13 C3 3.552(4) no 4_655
C14 C8 3.405(5) no 4_655
C22 Cl1 3.438(3) no 3_466
C25 O4 3.311(3) no 3_456
C25 O5 3.420(3) no 3_456
C26 O5 3.589(3) no 3_456
C31 Cl1 3.592(3) no 1_545
C31 O3 3.162(3) no 3_556
Cl1 H18 2.7830 no .
Cl2 H19 2.7854 no .
S1 H20 3.1383 no .
S1 H30 3.0759 no .
S1 H31 3.2910 no .
O1 H3 3.5575 no .
O1 H4 3.0076 no .
O1 H6 2.5953 no .
O1 H13 2.6314 no .
O1 H18 2.3903 no .
O2 H1 2.4195 no .
O2 H4 3.4969 no .
O2 H22 2.8283 no .
O2 H30 2.4993 no .
O3 H19 3.0054 no .
O3 H20 2.7372 no .
O3 H21 3.0420 no .
O3 H22 2.9296 no .
O4 H4 3.0097 no .
O4 H5 3.4290 no .
O4 H6 2.7459 no .
O4 H28 2.8089 no .
O4 H29 3.4594 no .
O4 H30 2.8341 no .
O4 H31 2.7663 no .
O5 H19 2.9708 no .
O5 H28 3.3476 no .
O5 H29 2.8065 no .
N1 H19 3.4178 no .
N1 H21 3.1646 no .
N1 H22 2.5763 no .
N1 H28 3.3134 no .
N1 H29 3.1369 no .
N1 H30 2.5304 no .
N1 H31 3.4955 no .
C1 H3 2.6867 no .
C1 H4 2.7089 no .
C1 H6 2.9942 no .
C1 H13 2.6770 no .
C1 H17 2.6496 no .
C2 H2 3.2302 no .
C2 H4 2.7254 no .
C2 H5 3.3132 no .
C2 H6 2.8444 no .
C2 H13 3.3145 no .
C2 H17 3.5668 no .
C3 H1 2.6331 no .
C3 H3 3.2448 no .
C4 H4 3.1690 no .
C4 H5 2.5525 no .
C4 H6 3.0531 no .
C4 H7 3.0717 no .
C4 H8 3.1546 no .
C4 H9 2.5353 no .
C5 H3 3.2411 no .
C5 H10 3.2948 no .
C5 H11 2.8299 no .
C5 H12 2.6924 no .
C6 H2 3.2499 no .
C6 H7 2.8079 no .
C6 H8 2.7161 no .
C6 H9 3.2963 no .
C7 H1 3.2205 no .
C7 H10 2.5634 no .
C7 H11 3.0536 no .
C7 H12 3.1822 no .
C7 H13 3.2963 no .
C8 H1 2.6736 no .
C8 H2 2.6337 no .
C9 H2 2.6340 no .
C9 H11 3.0363 no .
C9 H12 2.7361 no .
C10 H3 2.6565 no .
C10 H7 3.0008 no .
C10 H8 2.7741 no .
C11 H3 2.6099 no .
C11 H14 3.2421 no .
C11 H16 3.2460 no .
C12 H1 3.2743 no .
C12 H3 2.7475 no .
C12 H15 3.2323 no .
C12 H17 3.2259 no .
C13 H16 3.2240 no .
C14 H13 3.2265 no .
C14 H17 3.2384 no .
C15 H14 3.2247 no .
C16 H1 2.5446 no .
C16 H3 3.4389 no .
C16 H13 3.2252 no .
C16 H15 3.2429 no .
C17 H1 2.4790 no .
C17 H4 3.3328 no .
C17 H6 3.0307 no .
C17 H13 3.4364 no .
C17 H18 2.6670 no .
C17 H30 3.3394 no .
C18 H6 3.4657 no .
C18 H19 3.2474 no .
C20 H19 3.2377 no .
C21 H18 3.2356 no .
C23 H18 3.2509 no .
C24 H19 2.5806 no .
C24 H20 2.7184 no .
C24 H21 3.4888 no .
C24 H22 2.9676 no .
C24 H30 3.3905 no .
C25 H23 3.2863 no .
C25 H24 3.0036 no .
C25 H26 2.5415 no .
C25 H27 3.3094 no .
C25 H28 3.2206 no .
C25 H29 2.8889 no .
C25 H30 2.6907 no .
C25 H31 3.5990 no .
C26 H24 2.5787 no .
C26 H25 3.3307 no .
C26 H26 3.3135 no .
C26 H30 2.5677 no .
C26 H32 3.2940 no .
C27 H20 2.9559 no .
C27 H26 3.1246 no .
C27 H27 3.0771 no .
C27 H30 2.7684 no .
C27 H31 3.3903 no .
C27 H32 2.7737 no .
C27 H33 2.6839 no .
C27 H34 2.8872 no .
C27 H35 3.3919 no .
C28 H20 2.9186 no .
C28 H21 2.6583 no .
C28 H22 3.3497 no .
C28 H33 2.5259 no .
C28 H34 3.4699 no .
C29 H20 2.4518 no .
C29 H21 3.3753 no .
C29 H23 3.3155 no .
C29 H28 2.9498 no .
C29 H29 2.4993 no .
C29 H33 2.5072 no .
C29 H35 3.2629 no .
C30 H21 3.1550 no .
C30 H22 3.0122 no .
C30 H23 3.1801 no .
C30 H24 3.0245 no .
C30 H25 3.0736 no .
C30 H30 2.7392 no .
C30 H31 2.9200 no .
C30 H32 3.4240 no .
C30 H33 2.7494 no .
C30 H34 3.4128 no .
C30 H35 2.7927 no .
C31 H20 2.8985 no .
C31 H26 2.9004 no .
C31 H27 2.7986 no .
C31 H30 3.2644 no .
C31 H31 3.0411 no .
C31 H33 3.5862 no .
C31 H35 3.0436 no .
C32 H20 3.2399 no .
C32 H21 3.2598 no .
C32 H22 2.6936 no .
C32 H24 3.2406 no .
C32 H25 2.8084 no .
C32 H26 3.2572 no .
C32 H27 2.7595 no .
C32 H28 2.5950 no .
C32 H29 3.3181 no .
C33 H4 3.3996 no .
C33 H22 2.6779 no .
C33 H23 2.8575 no .
C33 H28 3.0489 no .
C33 H33 3.2792 no .
C33 H34 2.5737 no .
C33 H35 2.6716 no .
C34 H23 2.8699 no .
C34 H25 2.8398 no .
C34 H27 2.7074 no .
C34 H28 2.8368 no .
C34 H30 3.2873 no .
C34 H31 2.5600 no .
C34 H32 2.6636 no .
H1 H3 3.4511 no .
H1 H4 2.1612 no .
H1 H5 3.5581 no .
H1 H6 2.9017 no .
H1 H13 3.5570 no .
H1 H17 2.3550 no .
H1 H30 3.2834 no .
H2 H4 3.3541 no .
H2 H5 2.3286 no .
H2 H6 3.1982 no .
H2 H7 3.2108 no .
H2 H8 3.3455 no .
H2 H9 2.3144 no .
H3 H10 2.3582 no .
H3 H11 3.2034 no .
H3 H12 3.3890 no .
H3 H13 2.7679 no .
H4 H30 3.2218 no .
H4 H31 2.8905 no .
H4 H32 3.5700 no .
H6 H18 3.4671 no .
H7 H11 3.2667 no .
H7 H12 2.4959 no .
H8 H11 2.5667 no .
H8 H12 2.6335 no .
H13 H14 2.3004 no .
H14 H15 2.3025 no .
H15 H16 2.3237 no .
H16 H17 2.3069 no .
H20 H21 2.2314 no .
H20 H22 2.7822 no .
H20 H24 2.8625 no .
H20 H26 2.1721 no .
H20 H27 3.3643 no .
H20 H29 2.9982 no .
H21 H23 2.5427 no .
H21 H24 2.3795 no .
H21 H25 3.5008 no .
H21 H26 3.4874 no .
H21 H30 3.5023 no .
H22 H23 2.4194 no .
H22 H24 3.4945 no .
H22 H30 2.1206 no .
H22 H31 3.5457 no .
H22 H32 2.9346 no .
H23 H24 2.5946 no .
H23 H25 2.3633 no .
H23 H30 3.1244 no .
H23 H32 2.7114 no .
H23 H33 2.9913 no .
H23 H34 2.8433 no .
H24 H26 2.2676 no .
H24 H27 2.7939 no .
H24 H33 3.4810 no .
H25 H26 2.7364 no .
H25 H27 2.2681 no .
H25 H33 2.1982 no .
H25 H34 3.2304 no .
H26 H28 3.4496 no .
H26 H29 2.5451 no .
H26 H33 3.4539 no .
H27 H28 2.8760 no .
H27 H29 2.5658 no .
H27 H33 2.1402 no .
H27 H34 3.5809 no .
H27 H35 2.9303 no .
H28 H30 3.3614 no .
H28 H31 2.6741 no .
H28 H33 3.2047 no .
H28 H35 2.3362 no .
H29 H35 3.5457 no .
H30 H34 3.4880 no .
H30 H35 3.5163 no .
H31 H33 3.4696 no .
H31 H34 2.7344 no .
H31 H35 2.4290 no .
H32 H33 3.5032 no .
H32 H34 2.4347 no .
H32 H35 3.0295 no .
Cl1 H2 3.5074 no 3_466
Cl1 H19 3.4472 no 3_566
Cl1 H27 3.4959 no 1_565
Cl1 H28 3.0839 no 1_565
Cl1 H29 3.1400 no 1_565
Cl2 H16 3.1199 no 2_565
Cl2 H18 3.2585 no 3_466
Cl2 H24 3.3895 no 3_556
Cl2 H35 3.5508 no 3_456
S1 H5 3.4216 no 3_456
S1 H20 2.8480 no 3_556
O2 H7 3.5368 no 1_455
O2 H9 2.6909 no 1_455
O2 H10 3.1931 no 4_645
O3 H2 2.5081 no 1_455
O3 H5 3.5201 no 1_455
O3 H9 3.1044 no 1_455
O3 H28 2.8744 no 3_456
O3 H29 3.0762 no 3_456
O4 H20 2.4010 no 3_556
O4 H26 3.2025 no 3_556
O5 H5 2.5604 no 3_456
O5 H15 3.5670 no 2_565
O5 H20 2.5968 no 3_556
O5 H21 2.9175 no 3_556
O5 H24 3.4356 no 3_556
C2 H14 3.1040 no 4_645
C3 H14 2.9736 no 4_645
C3 H15 3.2233 no 4_645
C4 H14 3.3280 no 4_645
C4 H15 3.4064 no 4_645
C6 H23 3.2448 no 4_655
C6 H32 3.5908 no 4_655
C7 H17 3.4655 no 4_655
C7 H32 3.0425 no 4_655
C8 H14 3.4978 no 4_645
C8 H15 2.9015 no 4_645
C8 H29 3.0074 no 3_556
C9 H25 3.4425 no 1_665
C10 H17 3.4805 no 4_655
C10 H22 2.9999 no 4_655
C10 H23 3.2589 no 4_655
C11 H7 3.5937 no 1_455
C11 H32 3.5675 no 4_655
C12 H7 3.4236 no 1_455
C12 H8 3.5474 no 1_455
C12 H17 3.5156 no 4_655
C12 H33 3.5405 no 1_565
C12 H34 3.0058 no 1_565
C13 H1 3.4713 no 4_655
C13 H4 3.1984 no 4_655
C13 H7 3.1927 no 1_455
C13 H8 3.3973 no 1_455
C13 H34 3.3984 no 1_565
C14 H4 2.9279 no 4_655
C14 H5 3.2448 no 4_655
C14 H7 3.1319 no 1_455
C14 H12 3.5395 no 1_455
C14 H21 3.4199 no 4_555
C15 H7 3.3072 no 1_455
C15 H11 3.4319 no 4_645
C15 H31 3.4521 no 4_655
C15 H32 3.5994 no 4_655
C16 H7 3.5275 no 1_455
C16 H10 3.2857 no 4_645
C16 H11 3.5762 no 4_645
C16 H32 3.4019 no 4_655
C16 H34 3.5152 no 4_655
C17 H9 3.1559 no 1_455
C18 H26 3.4979 no 3_556
C19 H26 3.0882 no 3_556
C19 H27 3.4296 no 1_565
C19 H33 3.2591 no 1_565
C19 H35 3.4905 no 1_565
C20 H24 3.4816 no 3_556
C20 H26 3.1579 no 3_556
C20 H27 3.2029 no 1_565
C21 H24 3.1860 no 3_556
C21 H26 3.5962 no 3_556
C22 H28 3.4804 no 3_456
C24 H2 3.5759 no 1_455
C24 H9 3.5404 no 1_455
C24 H28 3.4650 no 3_456
C26 H10 3.3493 no 4_645
C26 H12 3.1012 no 4_645
C26 H15 3.5253 no 4_545
C27 H12 3.3830 no 4_645
C28 H8 3.4974 no 1_445
C31 H5 3.2543 no 3_456
C31 H6 3.5090 no 3_456
C33 H3 3.4095 no 4_645
C33 H10 3.4756 no 4_645
C34 H13 2.8578 no 1_545
C34 H18 3.3529 no 1_545
H1 C13 3.4713 no 4_645
H1 H14 3.2231 no 4_645
H2 Cl1 3.5074 no 3_566
H2 O3 2.5081 no 1_655
H2 C24 3.5759 no 1_655
H2 H15 3.2032 no 4_645
H2 H21 3.3148 no 1_655
H2 H22 3.4752 no 1_655
H2 H29 3.4476 no 3_556
H3 C33 3.4095 no 4_655
H3 H17 2.8195 no 4_655
H3 H32 2.4968 no 4_655
H4 C13 3.1984 no 4_645
H4 C14 2.9279 no 4_645
H4 H14 3.1540 no 4_645
H4 H15 2.6617 no 4_645
H5 S1 3.4216 no 3_556
H5 O3 3.5201 no 1_655
H5 O5 2.5604 no 3_556
H5 C14 3.2448 no 4_645
H5 C31 3.2543 no 3_556
H5 H15 2.5479 no 4_645
H5 H21 3.4552 no 1_655
H5 H29 2.5619 no 3_556
H6 C31 3.5090 no 3_556
H6 H26 3.1011 no 3_556
H6 H29 2.6385 no 3_556
H7 O2 3.5368 no 1_655
H7 C11 3.5937 no 1_655
H7 C12 3.4236 no 1_655
H7 C13 3.1927 no 1_655
H7 C14 3.1319 no 1_655
H7 C15 3.3072 no 1_655
H7 C16 3.5275 no 1_655
H7 H10 3.5776 no 4_745
H7 H11 3.3307 no 4_745
H7 H14 3.5829 no 1_655
H7 H15 3.5156 no 1_655
H8 C12 3.5474 no 1_655
H8 C13 3.3973 no 1_655
H8 C28 3.4974 no 1_665
H8 H14 3.4485 no 1_655
H8 H25 2.5568 no 1_665
H8 H33 3.5165 no 1_665
H9 O2 2.6909 no 1_655
H9 O3 3.1044 no 1_655
H9 C17 3.1559 no 1_655
H9 C24 3.5404 no 1_655
H10 O2 3.1931 no 4_655
H10 C16 3.2857 no 4_655
H10 C26 3.3493 no 4_655
H10 C33 3.4756 no 4_655
H10 H7 3.5776 no 4_755
H10 H17 2.8949 no 4_655
H10 H22 2.5380 no 4_655
H10 H23 3.2428 no 4_655
H10 H30 3.1192 no 4_655
H10 H32 3.0034 no 4_655
H11 C15 3.4319 no 4_655
H11 C16 3.5762 no 4_655
H11 H7 3.3307 no 4_755
H11 H16 3.1097 no 4_655
H11 H17 3.3863 no 4_655
H11 H25 3.3686 no 1_665
H12 C14 3.5395 no 1_655
H12 C26 3.1012 no 4_655
H12 C27 3.3830 no 4_655
H12 H15 3.2713 no 1_655
H12 H21 3.0638 no 4_655
H12 H22 2.6073 no 4_655
H12 H23 2.8281 no 4_655
H13 C34 2.8578 no 1_565
H13 H17 3.1029 no 4_655
H13 H33 2.7938 no 1_565
H13 H34 2.2048 no 1_565
H13 H35 3.1916 no 1_565
H14 C2 3.1040 no 4_655
H14 C3 2.9736 no 4_655
H14 C4 3.3280 no 4_655
H14 C8 3.4978 no 4_655
H14 H1 3.2231 no 4_655
H14 H4 3.1540 no 4_655
H14 H7 3.5829 no 1_455
H14 H8 3.4485 no 1_455
H14 H23 3.5667 no 1_565
H14 H34 3.0132 no 1_565
H15 O5 3.5670 no 2_564
H15 C3 3.2233 no 4_655
H15 C4 3.4064 no 4_655
H15 C8 2.9015 no 4_655
H15 C26 3.5253 no 4_555
H15 H2 3.2032 no 4_655
H15 H4 2.6617 no 4_655
H15 H5 2.5479 no 4_655
H15 H7 3.5156 no 1_455
H15 H12 3.2713 no 1_455
H15 H21 2.6353 no 4_555
H16 Cl2 3.1199 no 2_564
H16 H11 3.1097 no 4_645
H16 H19 3.5684 no 2_564
H16 H24 3.2073 no 4_555
H16 H31 3.5216 no 4_655
H17 C7 3.4655 no 4_645
H17 C10 3.4805 no 4_645
H17 C12 3.5156 no 4_645
H17 H3 2.8195 no 4_645
H17 H10 2.8949 no 4_645
H17 H11 3.3863 no 4_645
H17 H13 3.1029 no 4_645
H17 H34 3.1196 no 4_655
H18 Cl2 3.2585 no 3_566
H18 C34 3.3529 no 1_565
H18 H26 3.3093 no 3_556
H18 H33 2.9785 no 1_565
H18 H35 2.8916 no 1_565
H19 Cl1 3.4472 no 3_466
H19 H16 3.5684 no 2_565
H19 H28 2.7520 no 3_456
H19 H31 3.4592 no 3_456
H19 H35 2.9602 no 3_456
H20 S1 2.8480 no 3_456
H20 O4 2.4010 no 3_456
H20 O5 2.5968 no 3_456
H21 O5 2.9175 no 3_456
H21 C14 3.4199 no 4_545
H21 H2 3.3148 no 1_455
H21 H5 3.4552 no 1_455
H21 H12 3.0638 no 4_645
H21 H15 2.6353 no 4_545
H22 C10 2.9999 no 4_645
H22 H2 3.4752 no 1_455
H22 H10 2.5380 no 4_645
H22 H12 2.6073 no 4_645
H23 C6 3.2448 no 4_645
H23 C10 3.2589 no 4_645
H23 H10 3.2428 no 4_645
H23 H12 2.8281 no 4_645
H23 H14 3.5667 no 1_545
H24 Cl2 3.3895 no 3_456
H24 O5 3.4356 no 3_456
H24 C20 3.4816 no 3_456
H24 C21 3.1860 no 3_456
H24 H16 3.2073 no 4_545
H25 C9 3.4425 no 1_445
H25 H8 2.5568 no 1_445
H25 H11 3.3686 no 1_445
H26 O4 3.2025 no 3_456
H26 C18 3.4979 no 3_456
H26 C19 3.0882 no 3_456
H26 C20 3.1579 no 3_456
H26 C21 3.5962 no 3_456
H26 H6 3.1011 no 3_456
H26 H18 3.3093 no 3_456
H27 Cl1 3.4959 no 1_545
H27 C19 3.4296 no 1_545
H27 C20 3.2029 no 1_545
H28 Cl1 3.0839 no 1_545
H28 O3 2.8744 no 3_556
H28 C22 3.4804 no 3_556
H28 C24 3.4650 no 3_556
H28 H19 2.7520 no 3_556
H29 Cl1 3.1400 no 1_545
H29 O3 3.0762 no 3_556
H29 C8 3.0074 no 3_456
H29 H2 3.4476 no 3_456
H29 H5 2.5619 no 3_456
H29 H6 2.6385 no 3_456
H30 H10 3.1192 no 4_645
H31 C15 3.4521 no 4_645
H31 H16 3.5216 no 4_645
H31 H19 3.4592 no 3_556
H32 C6 3.5908 no 4_645
H32 C7 3.0425 no 4_645
H32 C11 3.5675 no 4_645
H32 C15 3.5994 no 4_645
H32 C16 3.4019 no 4_645
H32 H3 2.4968 no 4_645
H32 H10 3.0034 no 4_645
H33 C12 3.5405 no 1_545
H33 C19 3.2591 no 1_545
H33 H8 3.5165 no 1_445
H33 H13 2.7938 no 1_545
H33 H18 2.9785 no 1_545
H34 C12 3.0058 no 1_545
H34 C13 3.3984 no 1_545
H34 C16 3.5152 no 4_645
H34 H13 2.2048 no 1_545
H34 H14 3.0132 no 1_545
H34 H17 3.1196 no 4_645
H35 Cl2 3.5508 no 3_556
H35 C19 3.4905 no 1_545
H35 H13 3.1916 no 1_545
H35 H18 2.8916 no 1_545
H35 H19 2.9602 no 3_556

loop_
_geom_torsion_atom_site_label_1
_geom_torsion_atom_site_label_2
_geom_torsion_atom_site_label_3
_geom_torsion_atom_site_label_4
_geom_torsion
_geom_torsion_publ_flag
O4 S1 N1 C24 -82.56(18) no
O4 S1 N1 C25 120.66(14) no
O4 S1 C31 C30 -100.19(17) no
O5 S1 N1 C24 47.08(19) no
O5 S1 N1 C25 -109.70(14) no
O5 S1 C31 C30 126.02(15) no
N1 S1 C31 C30 12.81(17) no
C31 S1 N1 C24 162.18(17) no
C31 S1 N1 C25 5.40(16) no
C1 O1 C17 O2 -5.8(3) no
C1 O1 C17 C18 173.69(17) no
C17 O1 C1 C2 -151.29(19) no
C17 O1 C1 C11 81.5(2) no
S1 N1 C24 O3 -156.47(18) no
S1 N1 C24 C23 20.6(3) no
S1 N1 C25 C26 -136.98(16) no
S1 N1 C25 C30 -21.2(2) no
C24 N1 C25 C26 65.5(3) no
C24 N1 C25 C30 -178.75(19) no
C25 N1 C24 O3 -1.0(4) no
C25 N1 C24 C23 176.08(19) no
O1 C1 C2 C3 69.4(3) no
O1 C1 C2 C7 -109.5(2) no
O1 C1 C11 C12 40.0(3) no
O1 C1 C11 C16 -138.8(2) no
C2 C1 C11 C12 -79.9(3) no
C2 C1 C11 C16 101.3(3) no
C11 C1 C2 C3 -167.9(2) no
C11 C1 C2 C7 13.2(4) no
C1 C2 C3 C4 177.8(2) no
C1 C2 C3 C8 -3.7(4) no
C1 C2 C7 C6 179.9(2) no
C3 C2 C7 C6 1.0(4) no
C7 C2 C3 C4 -3.3(4) no
C7 C2 C3 C8 175.2(2) no
C2 C3 C4 C5 3.1(4) no
C8 C3 C4 C5 -175.5(2) no
C3 C4 C5 C6 -0.4(4) no
C3 C4 C5 C9 178.6(2) no
C4 C5 C6 C7 -1.9(4) no
C4 C5 C6 C10 176.2(2) no
C9 C5 C6 C7 179.1(3) no
C9 C5 C6 C10 -2.8(4) no
C5 C6 C7 C2 1.6(4) no
C10 C6 C7 C2 -176.5(2) no
C1 C11 C12 C13 -178.5(2) no
C1 C11 C16 C15 178.6(2) no
C12 C11 C16 C15 -0.2(4) no
C16 C11 C12 C13 0.3(4) no
C11 C12 C13 C14 -0.1(4) no
C12 C13 C14 C15 -0.2(5) no
C13 C14 C15 C16 0.3(5) no
C14 C15 C16 C11 -0.1(5) no
O1 C17 C18 C19 9.4(3) no
O1 C17 C18 C23 -171.32(19) no
O2 C17 C18 C19 -171.1(2) no
O2 C17 C18 C23 8.2(4) no
C17 C18 C19 C20 176.7(2) no
C17 C18 C23 C22 -177.3(2) no
C17 C18 C23 C24 -1.1(4) no
C19 C18 C23 C22 1.9(4) no
C19 C18 C23 C24 178.1(2) no
C23 C18 C19 C20 -2.5(4) no
C18 C19 C20 Cl1 -179.57(19) no
C18 C19 C20 C21 1.0(4) no
Cl1 C20 C21 Cl2 2.3(3) no
Cl1 C20 C21 C22 -178.26(16) no
C19 C20 C21 Cl2 -178.3(2) no
C19 C20 C21 C22 1.2(4) no
Cl2 C21 C22 C23 177.68(16) no
C20 C21 C22 C23 -1.8(4) no
C21 C22 C23 C18 0.2(4) no
C21 C22 C23 C24 -176.3(2) no
C18 C23 C24 O3 -103.2(3) no
C18 C23 C24 N1 79.7(3) no
C22 C23 C24 O3 73.1(3) no
C22 C23 C24 N1 -104.0(3) no
N1 C25 C26 C27 127.0(2) no
N1 C25 C30 C29 156.24(19) no
N1 C25 C30 C31 29.8(3) no
N1 C25 C30 C32 -97.0(2) no
C26 C25 C30 C29 -80.2(2) no
C26 C25 C30 C31 153.37(19) no
C26 C25 C30 C32 26.5(2) no
C30 C25 C26 C27 9.9(2) no
C25 C26 C27 C28 63.8(2) no
C25 C26 C27 C32 -43.8(2) no
C26 C27 C28 C29 -75.4(3) no
C26 C27 C32 C30 57.7(2) no
C26 C27 C32 C33 -63.1(3) no
C26 C27 C32 C34 174.4(2) no
C28 C27 C32 C30 -53.4(2) no
C28 C27 C32 C33 -174.2(2) no
C28 C27 C32 C34 63.3(3) no
C32 C27 C28 C29 31.6(3) no
C27 C28 C29 C30 5.3(3) no
C28 C29 C30 C25 67.8(2) no
C28 C29 C30 C31 -172.1(2) no
C28 C29 C30 C32 -39.9(2) no
C25 C30 C31 S1 -26.4(3) no
C25 C30 C32 C27 -50.9(2) no
C25 C30 C32 C33 68.2(3) no
C25 C30 C32 C34 -168.6(2) no
C29 C30 C31 S1 -144.7(2) no
C29 C30 C32 C27 57.7(2) no
C29 C30 C32 C33 176.7(2) no
C29 C30 C32 C34 -60.1(3) no
C31 C30 C32 C27 -170.7(2) no
C31 C30 C32 C33 -51.7(3) no
C31 C30 C32 C34 71.5(3) no
C32 C30 C31 S1 91.1(3) no
